data_1542799
loop_
_publ_author_name
'Dubey, Ritesh'
'Desiraju, Gautam R.'

_publ_section_title
;
 Combinatorial selection of molecular conformations and supramolecular
 synthons in quercetin cocrystal landscapes: a route to ternary solids
;
_journal_issue 4
_journal_name_full IUCrJ
_journal_page_first 402
_journal_page_last 408
_journal_paper_doi 10.1107/S2052252515009884
_journal_volume 2
_journal_year 2015
_chemical_formula_sum 'C27 H22 N2 O7'
_chemical_formula_weight 486.46
_chemical_name_systematic
;
 ?
;
_space_group_crystal_system monoclinic
_space_group_IT_number 14
_space_group_name_Hall '-P 2ybc'
_space_group_name_H-M_alt 'P 1 21/c 1'
_symmetry_space_group_name_Hall '-P 2ybc'
_symmetry_space_group_name_H-M 'P 1 21/c 1'
_atom_sites_solution_hydrogens mixed
_audit_creation_method SHELXL-2013
_cell_angle_alpha 90
_cell_angle_beta 95.517(3)
_cell_angle_gamma 90
_cell_formula_units_Z 8
_cell_length_a 13.3624(4)
_cell_length_b 10.5540(4)
_cell_length_c 32.5542(10)
_cell_measurement_temperature 296(2)
_cell_volume 4569.7(3)
_computing_structure_refinement 'SHELXL-2013 (Sheldrick, 2013)'
_diffrn_ambient_temperature 296(2)
_diffrn_measured_fraction_theta_full 0.999
_diffrn_measured_fraction_theta_max 0.999
_diffrn_radiation_type MoK\a
_diffrn_radiation_wavelength 0.71073
_diffrn_reflns_av_R_equivalents 0.0500
_diffrn_reflns_av_unetI/netI 0.0427
_diffrn_reflns_laue_measured_fraction_full 0.999
_diffrn_reflns_laue_measured_fraction_max 0.999
_diffrn_reflns_limit_h_max 17
_diffrn_reflns_limit_h_min -17
_diffrn_reflns_limit_k_max 13
_diffrn_reflns_limit_k_min -13
_diffrn_reflns_limit_l_max 42
_diffrn_reflns_limit_l_min -42
_diffrn_reflns_number 43116
_diffrn_reflns_point_group_measured_fraction_full 0.999
_diffrn_reflns_point_group_measured_fraction_max 0.999
_diffrn_reflns_theta_full 25.242
_diffrn_reflns_theta_max 27.484
_diffrn_reflns_theta_min 2.464
_exptl_absorpt_coefficient_mu 0.103
_exptl_absorpt_correction_T_max 1.00000
_exptl_absorpt_correction_T_min 0.80772
_exptl_absorpt_correction_type multi-scan
_exptl_absorpt_process_details 'Empirical absorption correction'
_exptl_crystal_colour Yellow
_exptl_crystal_density_diffrn 1.414
_exptl_crystal_description Plate
_exptl_crystal_F_000 2032
_exptl_crystal_size_max 0.350
_exptl_crystal_size_mid 0.250
_exptl_crystal_size_min 0.150
_refine_diff_density_max 0.215
_refine_diff_density_min -0.283
_refine_diff_density_rms 0.048
_refine_ls_extinction_method none
_refine_ls_goodness_of_fit_ref 1.023
_refine_ls_hydrogen_treatment mixed
_refine_ls_matrix_type full
_refine_ls_number_parameters 689
_refine_ls_number_reflns 10476
_refine_ls_number_restraints 0
_refine_ls_restrained_S_all 1.023
_refine_ls_R_factor_all 0.0818
_refine_ls_R_factor_gt 0.0530
_refine_ls_shift/su_max 0.001
_refine_ls_shift/su_mean 0.000
_refine_ls_structure_factor_coef Fsqd
_refine_ls_weighting_details
;
 w=1/[\s^2^(Fo^2^)+(0.0612P)^2^+1.2130P]
 where P=(Fo^2^+2Fc^2^)/3
;
_refine_ls_weighting_scheme calc
_refine_ls_wR_factor_gt 0.1268
_refine_ls_wR_factor_ref 0.1499
_reflns_Friedel_coverage 0.000
_reflns_number_gt 7148
_reflns_number_total 10476
_reflns_threshold_expression 'I > 2\s(I)'
_cod_data_source_file lc5063.cif
_cod_data_source_block QDPE_III
_cod_database_code 1542799
_publcif_datablock.id {61beaad3-c715-425f-8140-bd6f83d473dd}

_shelx_space_group_comment
;
The symmetry employed for this shelxl refinement is uniquely defined
by the following loop, which should always be used as a source of
symmetry information in preference to the above space-group names.
They are only intended as comments.
;
_shelx_estimated_absorpt_t_min 0.965
_shelx_estimated_absorpt_t_max 0.985
_shelxl_version_number 2013-2

loop_
_space_group_symop_operation_xyz
'x, y, z'
'-x, y+1/2, -z+1/2'
'-x, -y, -z'
'x, -y-1/2, z-1/2'

loop_
_atom_site_label
_atom_site_type_symbol
_atom_site_fract_x
_atom_site_fract_y
_atom_site_fract_z
_atom_site_U_iso_or_equiv
_atom_site_adp_type
_atom_site_occupancy
_atom_site_site_symmetry_order
_atom_site_calc_flag
_atom_site_refinement_flags_posn
_atom_site_refinement_flags_adp
O14 O 0.14620(8) 0.17885(12) 0.97818(3) 0.0350(3) Uani 1 1 d . .
O9 O -0.07882(10) 0.09360(15) 1.08142(4) 0.0446(4) Uani 1 1 d . .
O7 O 0.32587(9) 0.15948(12) 1.27571(4) 0.0359(3) Uani 1 1 d . .
O10 O 0.11720(9) 0.12579(15) 1.10012(4) 0.0469(4) Uani 1 1 d . .
O4 O 0.16715(10) 0.20252(15) 1.18021(4) 0.0462(4) Uani 1 1 d . .
O11 O 0.30290(9) 0.13862(17) 1.07407(4) 0.0502(4) Uani 1 1 d . .
O8 O -0.20539(9) 0.17285(16) 0.94450(4) 0.0490(4) Uani 1 1 d . .
O3 O 0.31998(10) 0.06635(15) 1.15473(4) 0.0488(4) Uani 1 1 d . .
O13 O 0.58056(11) 0.13847(18) 0.92241(4) 0.0582(5) Uani 1 1 d . .
O12 O 0.59768(10) 0.17147(17) 1.00508(4) 0.0553(4) Uani 1 1 d . .
O5 O -0.04358(11) 0.48832(17) 1.24886(5) 0.0616(5) Uani 1 1 d . .
O6 O 0.01369(13) 0.55197(17) 1.32774(5) 0.0650(5) Uani 1 1 d . .
O2 O 0.48819(11) -0.06545(16) 1.17195(4) 0.0542(4) Uani 1 1 d . .
O1 O 0.62581(12) -0.07255(18) 1.30923(5) 0.0659(5) Uani 1 1 d . .
C17 C -0.02732(12) 0.18211(18) 0.96057(5) 0.0347(4) Uani 1 1 d . .
H17 H -0.0162 0.2017 0.9335 0.042 Uiso 1 1 calc R U
C9 C 0.24878(12) 0.20299(17) 1.24830(5) 0.0311(4) Uani 1 1 d . .
C7 C 0.32281(13) 0.09165(18) 1.19254(5) 0.0349(4) Uani 1 1 d . .
C11 C 0.09785(14) 0.34548(19) 1.24786(6) 0.0394(4) Uani 1 1 d . .
H11 H 0.0791 0.3235 1.2205 0.047 Uiso 1 1 calc R U
N1 N 0.17845(13) -0.23807(19) 1.13127(5) 0.0514(5) Uani 1 1 d . .
C18 C -0.12455(12) 0.16505(18) 0.97194(5) 0.0347(4) Uani 1 1 d . .
C8 C 0.24409(12) 0.16645(17) 1.20809(5) 0.0330(4) Uani 1 1 d . .
C16 C 0.05165(12) 0.16891(17) 0.99073(5) 0.0308(4) Uani 1 1 d . .
C10 C 0.18396(13) 0.29079(17) 1.26859(5) 0.0332(4) Uani 1 1 d . .
C25 C 0.32220(12) 0.16214(18) 0.98387(5) 0.0339(4) Uani 1 1 d . .
C23 C 0.22118(12) 0.14825(18) 1.04634(5) 0.0344(4) Uani 1 1 d . .
C1 C 0.40132(13) 0.08514(18) 1.26332(5) 0.0351(4) Uani 1 1 d . .
C24 C 0.23044(12) 0.16311(17) 1.00530(5) 0.0317(4) Uani 1 1 d . .
C6 C 0.40205(13) 0.05032(18) 1.22206(5) 0.0352(4) Uani 1 1 d . .
C22 C 0.12386(13) 0.13945(18) 1.06199(5) 0.0342(4) Uani 1 1 d . .
C21 C 0.03845(12) 0.14493(17) 1.03216(5) 0.0306(4) Uani 1 1 d . .
C5 C 0.48260(14) -0.0273(2) 1.21122(6) 0.0423(5) Uani 1 1 d . .
C20 C -0.06159(12) 0.12518(18) 1.04239(5) 0.0328(4) Uani 1 1 d . .
C19 C -0.14127(13) 0.13513(18) 1.01275(5) 0.0356(4) Uani 1 1 d . .
H19 H -0.2064 0.1221 1.0197 0.043 Uiso 1 1 calc R U
C27 C 0.50348(13) 0.1638(2) 0.98555(6) 0.0397(4) Uani 1 1 d . .
C13 C 0.06777(14) 0.4647(2) 1.30801(6) 0.0422(5) Uani 1 1 d . .
C14 C 0.15161(15) 0.4117(2) 1.32900(6) 0.0452(5) Uani 1 1 d . .
H14 H 0.1693 0.4335 1.3564 0.054 Uiso 1 1 calc R U
N2 N 0.38892(13) -0.29881(19) 1.41224(5) 0.0516(5) Uani 1 1 d . .
C28 C 0.49631(13) 0.1472(2) 0.94278(6) 0.0412(5) Uani 1 1 d . .
C15 C 0.21006(14) 0.32599(19) 1.30957(6) 0.0404(4) Uani 1 1 d . .
H15 H 0.2672 0.2916 1.3240 0.049 Uiso 1 1 calc R U
C30 C 0.31620(14) 0.1462(2) 0.94110(6) 0.0433(5) Uani 1 1 d . .
H30 H 0.2536 0.1402 0.9260 0.052 Uiso 1 1 calc R U
C4 C 0.55522(15) -0.0654(2) 1.24113(6) 0.0480(5) Uani 1 1 d . .
H4 H 0.6077 -0.1162 1.2340 0.058 Uiso 1 1 calc R U
C3 C 0.55180(15) -0.0291(2) 1.28222(6) 0.0470(5) Uani 1 1 d . .
C47 C 0.27077(16) -0.2387(2) 1.15010(6) 0.0536(6) Uani 1 1 d . .
H47 H 0.3240 -0.2213 1.1346 0.064 Uiso 1 1 calc R U
C29 C 0.40289(14) 0.1393(2) 0.92095(6) 0.0477(5) Uani 1 1 d . .
H29 H 0.3979 0.1293 0.8924 0.057 Uiso 1 1 calc R U
C12 C 0.04063(14) 0.4310(2) 1.26721(6) 0.0411(4) Uani 1 1 d . .
C2 C 0.47418(14) 0.0477(2) 1.29376(6) 0.0430(5) Uani 1 1 d . .
H2 H 0.4717 0.0727 1.3210 0.052 Uiso 1 1 calc R U
N4 N 0.07818(17) 0.5361(2) 0.83517(6) 0.0665(6) Uani 1 1 d . .
C26 C 0.41709(13) 0.1717(2) 1.00559(6) 0.0388(4) Uani 1 1 d . .
H26 H 0.4223 0.1837 1.0340 0.047 Uiso 1 1 calc R U
N3 N 0.35862(18) 0.4848(2) 1.11064(6) 0.0698(6) Uani 1 1 d . .
C52 C 0.33453(17) -0.2592(2) 1.32814(6) 0.0521(5) Uani 1 1 d . .
C46 C 0.29180(16) -0.2638(2) 1.19146(6) 0.0556(6) Uani 1 1 d . .
H46 H 0.3580 -0.2628 1.2033 0.067 Uiso 1 1 calc R U
C48 C 0.23410(19) -0.3185(3) 1.26096(6) 0.0636(7) Uani 1 1 d . .
H48A H 0.1710 -0.3138 1.2734 0.076 Uiso 1 1 calc R U
H48B H 0.2591 -0.4045 1.2644 0.076 Uiso 1 1 calc R U
C50 C 0.45679(16) -0.2790(3) 1.38576(7) 0.0603(6) Uani 1 1 d . .
H50 H 0.5243 -0.2787 1.3958 0.072 Uiso 1 1 calc R U
C44 C 0.11914(17) -0.2924(3) 1.19576(7) 0.0603(6) Uani 1 1 d . .
H44 H 0.0647 -0.3115 1.2104 0.072 Uiso 1 1 calc R U
C31 C 0.0254(2) 0.5912(3) 0.86294(8) 0.0692(7) Uani 1 1 d . .
H31 H -0.0309 0.6381 0.8532 0.083 Uiso 1 1 calc R U
C45 C 0.21436(16) -0.2906(2) 1.21547(6) 0.0486(5) Uani 1 1 d . .
C54 C 0.29401(16) -0.3001(3) 1.39640(7) 0.0611(7) Uani 1 1 d . .
H54 H 0.2448 -0.3139 1.4143 0.073 Uiso 1 1 calc R U
C33 C 0.1295(2) 0.5152(2) 0.92053(8) 0.0672(7) Uani 1 1 d . .
C43 C 0.10422(17) -0.2658(3) 1.15431(7) 0.0664(7) Uani 1 1 d . .
H43 H 0.0388 -0.2673 1.1417 0.080 Uiso 1 1 calc R U
C51 C 0.43282(17) -0.2589(3) 1.34444(7) 0.0620(6) Uani 1 1 d . .
H51 H 0.4836 -0.2450 1.3274 0.074 Uiso 1 1 calc R U
C53 C 0.26333(17) -0.2825(3) 1.35549(7) 0.0595(6) Uani 1 1 d . .
H53 H 0.1954 -0.2862 1.3461 0.071 Uiso 1 1 calc R U
C32 C 0.0482(2) 0.5833(3) 0.90463(8) 0.0685(7) Uani 1 1 d . .
H32 H 0.0081 0.6246 0.9223 0.082 Uiso 1 1 calc R U
C36 C 0.1549(2) 0.5046(3) 0.96686(8) 0.0781(8) Uani 1 1 d . .
H36A H 0.1141 0.5649 0.9803 0.094 Uiso 1 1 calc R U
H36B H 0.1367 0.4204 0.9756 0.094 Uiso 1 1 calc R U
C34 C 0.1860(3) 0.4580(3) 0.89227(9) 0.0946(11) Uani 1 1 d . .
H34 H 0.2426 0.4108 0.9013 0.113 Uiso 1 1 calc R U
C35 C 0.1579(2) 0.4713(3) 0.85023(8) 0.0874(10) Uani 1 1 d . .
H35 H 0.1972 0.4325 0.8318 0.105 Uiso 1 1 calc R U
C40 C 0.2923(2) 0.5136(2) 1.02690(7) 0.0642(7) Uani 1 1 d . .
C41 C 0.3903(2) 0.5347(3) 1.04174(8) 0.0804(8) Uani 1 1 d . .
H41 H 0.4370 0.5587 1.0238 0.096 Uiso 1 1 calc R U
C49 C 0.3069(2) -0.2315(3) 1.28322(7) 0.0801(9) Uani 1 1 d . .
H49A H 0.2796 -0.1464 1.2809 0.096 Uiso 1 1 calc R U
H49B H 0.3681 -0.2322 1.2694 0.096 Uiso 1 1 calc R U
C42 C 0.4196(2) 0.5205(3) 1.08320(9) 0.0831(9) Uani 1 1 d . .
H42 H 0.4864 0.5370 1.0924 0.100 Uiso 1 1 calc R U
C37 C 0.2612(2) 0.5273(3) 0.98101(8) 0.0873(9) Uani 1 1 d . .
H37A H 0.2781 0.6124 0.9728 0.105 Uiso 1 1 calc R U
H37B H 0.3015 0.4691 0.9664 0.105 Uiso 1 1 calc R U
C39 C 0.2285(2) 0.4783(3) 1.05534(8) 0.0756(8) Uani 1 1 d . .
H39 H 0.1610 0.4636 1.0470 0.091 Uiso 1 1 calc R U
C38 C 0.2645(2) 0.4644(3) 1.09654(8) 0.0739(8) Uani 1 1 d . .
H38 H 0.2196 0.4394 1.1151 0.089 Uiso 1 1 calc R U
H2O H 0.4364(19) -0.029(2) 1.1573(8) 0.072(8) Uiso 1 1 d . .
H9O H -0.018(2) 0.095(2) 1.0986(8) 0.078(8) Uiso 1 1 d . .
H4O H 0.178(2) 0.172(3) 1.1570(9) 0.081(9) Uiso 1 1 d . .
H13O H 0.633(2) 0.141(3) 0.9403(8) 0.084(9) Uiso 1 1 d . .
H11O H 0.286(2) 0.113(3) 1.0988(9) 0.089(9) Uiso 1 1 d . .
H1O H 0.6212(19) -0.048(3) 1.3353(8) 0.079(9) Uiso 1 1 d . .
H12O H 0.595(2) 0.180(3) 1.0344(9) 0.088(9) Uiso 1 1 d . .
H8O H -0.1860(19) 0.195(3) 0.9189(8) 0.082(9) Uiso 1 1 d . .
H5O H -0.0516(18) 0.475(2) 1.2199(8) 0.075(8) Uiso 1 1 d . .
H6O H -0.042(2) 0.572(3) 1.3116(8) 0.083(9) Uiso 1 1 d . .

loop_
_atom_site_aniso_label
_atom_site_aniso_U_11
_atom_site_aniso_U_22
_atom_site_aniso_U_33
_atom_site_aniso_U_23
_atom_site_aniso_U_13
_atom_site_aniso_U_12
O14 0.0221(6) 0.0562(8) 0.0265(6) 0.0055(6) 0.0015(5) -0.0014(5)
O9 0.0300(7) 0.0792(10) 0.0249(6) 0.0053(7) 0.0040(5) 0.0006(7)
O7 0.0330(6) 0.0459(7) 0.0279(6) -0.0013(5) -0.0015(5) 0.0084(5)
O10 0.0319(7) 0.0853(11) 0.0231(6) 0.0016(7) 0.0014(5) 0.0008(7)
O4 0.0338(7) 0.0728(10) 0.0303(7) -0.0088(7) -0.0057(6) 0.0139(7)
O11 0.0255(6) 0.0981(12) 0.0264(7) 0.0071(7) -0.0011(5) -0.0004(7)
O8 0.0254(6) 0.0910(12) 0.0293(7) 0.0092(7) -0.0039(5) 0.0004(7)
O3 0.0448(8) 0.0736(10) 0.0273(7) -0.0030(7) 0.0001(6) 0.0146(7)
O13 0.0293(7) 0.1128(14) 0.0338(8) 0.0005(8) 0.0089(6) 0.0048(8)
O12 0.0253(7) 0.1080(13) 0.0324(8) 0.0000(8) 0.0011(6) -0.0046(7)
O5 0.0509(9) 0.0864(12) 0.0450(9) -0.0107(8) -0.0085(7) 0.0337(8)
O6 0.0599(10) 0.0886(13) 0.0454(9) -0.0163(8) -0.0005(8) 0.0368(9)
O2 0.0480(9) 0.0815(11) 0.0332(8) -0.0086(7) 0.0040(6) 0.0207(8)
O1 0.0591(10) 0.0890(13) 0.0453(9) -0.0074(9) -0.0165(8) 0.0373(9)
C17 0.0277(9) 0.0511(11) 0.0249(9) 0.0049(8) 0.0007(7) 0.0014(8)
C9 0.0249(8) 0.0369(9) 0.0308(9) 0.0022(7) -0.0007(7) -0.0017(7)
C7 0.0329(9) 0.0442(10) 0.0276(9) 0.0008(8) 0.0022(7) -0.0008(8)
C11 0.0353(10) 0.0512(12) 0.0309(9) -0.0040(8) -0.0005(8) 0.0048(8)
N1 0.0481(10) 0.0740(13) 0.0312(9) 0.0046(8) 0.0002(8) 0.0027(9)
C18 0.0262(8) 0.0483(11) 0.0287(9) 0.0002(8) -0.0013(7) 0.0029(8)
C8 0.0260(8) 0.0417(10) 0.0305(9) -0.0002(8) -0.0009(7) -0.0001(7)
C16 0.0236(8) 0.0391(10) 0.0298(9) -0.0002(7) 0.0037(7) -0.0005(7)
C10 0.0292(9) 0.0387(10) 0.0320(9) 0.0010(8) 0.0036(7) -0.0004(7)
C25 0.0265(8) 0.0470(11) 0.0282(9) 0.0019(8) 0.0019(7) -0.0015(7)
C23 0.0241(8) 0.0505(11) 0.0276(9) -0.0005(8) -0.0015(7) 0.0013(7)
C1 0.0332(9) 0.0394(10) 0.0323(9) -0.0007(8) 0.0020(7) 0.0039(8)
C24 0.0234(8) 0.0435(10) 0.0273(9) -0.0004(7) -0.0014(7) -0.0012(7)
C6 0.0309(9) 0.0439(10) 0.0301(9) 0.0001(8) -0.0001(7) 0.0027(8)
C22 0.0277(9) 0.0488(11) 0.0257(8) -0.0007(8) 0.0015(7) 0.0011(8)
C21 0.0240(8) 0.0416(10) 0.0260(8) -0.0008(7) 0.0011(6) 0.0014(7)
C5 0.0371(10) 0.0535(12) 0.0361(10) -0.0027(9) 0.0029(8) 0.0067(9)
C20 0.0287(8) 0.0461(10) 0.0239(8) -0.0015(7) 0.0040(7) 0.0019(7)
C19 0.0236(8) 0.0529(11) 0.0306(9) -0.0003(8) 0.0035(7) 0.0022(8)
C27 0.0277(9) 0.0605(13) 0.0307(9) 0.0019(9) 0.0010(7) -0.0022(8)
C13 0.0398(10) 0.0526(12) 0.0345(10) -0.0033(9) 0.0052(8) 0.0109(9)
C14 0.0467(11) 0.0597(13) 0.0284(9) -0.0062(9) -0.0006(8) 0.0110(10)
N2 0.0417(9) 0.0793(13) 0.0330(9) 0.0073(9) -0.0008(7) -0.0028(9)
C28 0.0298(9) 0.0638(13) 0.0306(9) 0.0020(9) 0.0056(7) 0.0012(9)
C15 0.0386(10) 0.0496(11) 0.0322(10) 0.0015(8) -0.0016(8) 0.0075(8)
C30 0.0285(9) 0.0728(14) 0.0278(9) -0.0016(9) -0.0018(7) 0.0002(9)
C4 0.0403(11) 0.0595(13) 0.0432(11) -0.0038(10) -0.0010(9) 0.0184(10)
C3 0.0409(11) 0.0576(13) 0.0402(11) -0.0014(10) -0.0074(9) 0.0126(10)
C47 0.0466(12) 0.0793(16) 0.0351(11) 0.0046(11) 0.0044(9) -0.0058(11)
C29 0.0333(10) 0.0845(16) 0.0253(9) -0.0038(10) 0.0028(8) 0.0021(10)
C12 0.0337(9) 0.0530(12) 0.0357(10) -0.0002(9) -0.0017(8) 0.0087(8)
C2 0.0424(11) 0.0546(12) 0.0304(9) -0.0030(9) -0.0046(8) 0.0115(9)
N4 0.0790(14) 0.0710(14) 0.0457(11) -0.0094(10) -0.0138(10) 0.0205(11)
C26 0.0285(9) 0.0612(13) 0.0264(9) -0.0002(8) 0.0021(7) -0.0031(8)
N3 0.0822(16) 0.0757(15) 0.0478(12) 0.0034(11) -0.0127(11) -0.0102(12)
C52 0.0579(13) 0.0670(15) 0.0307(10) 0.0034(10) 0.0005(9) -0.0126(11)
C46 0.0409(11) 0.0872(18) 0.0375(11) 0.0104(11) -0.0021(9) -0.0050(11)
C48 0.0649(15) 0.0894(19) 0.0350(11) 0.0107(12) -0.0019(11) -0.0202(13)
C50 0.0371(11) 0.0968(19) 0.0463(13) 0.0122(12) 0.0009(9) 0.0023(12)
C44 0.0436(12) 0.099(2) 0.0385(12) 0.0065(12) 0.0060(9) -0.0040(12)
C31 0.0730(17) 0.0780(18) 0.0544(15) -0.0018(13) -0.0054(13) 0.0192(14)
C45 0.0520(12) 0.0615(14) 0.0317(10) 0.0044(10) 0.0008(9) -0.0052(10)
C54 0.0430(12) 0.106(2) 0.0345(11) 0.0088(12) 0.0041(9) -0.0113(12)
C33 0.097(2) 0.0508(14) 0.0489(14) -0.0054(11) -0.0188(13) 0.0034(14)
C43 0.0438(12) 0.114(2) 0.0399(12) 0.0085(13) -0.0022(10) 0.0041(13)
C51 0.0506(13) 0.0943(19) 0.0427(12) 0.0098(12) 0.0128(10) -0.0002(12)
C53 0.0420(12) 0.0957(19) 0.0393(12) 0.0115(12) -0.0042(9) -0.0127(12)
C32 0.0843(18) 0.0707(17) 0.0493(14) -0.0031(13) -0.0003(13) 0.0082(14)
C36 0.107(2) 0.0688(18) 0.0533(15) 0.0032(13) -0.0182(15) -0.0057(16)
C34 0.123(3) 0.086(2) 0.0656(18) -0.0151(16) -0.0356(18) 0.055(2)
C35 0.108(2) 0.091(2) 0.0580(16) -0.0237(15) -0.0197(16) 0.0473(19)
C40 0.0839(18) 0.0566(15) 0.0488(14) 0.0024(11) -0.0115(13) -0.0034(13)
C41 0.084(2) 0.096(2) 0.0584(17) 0.0109(15) -0.0039(15) -0.0108(17)
C49 0.099(2) 0.105(2) 0.0338(12) 0.0108(13) -0.0064(13) -0.0401(18)
C42 0.0790(19) 0.104(2) 0.0615(17) 0.0099(16) -0.0167(15) -0.0180(17)
C37 0.099(2) 0.106(2) 0.0528(16) 0.0125(16) -0.0160(15) -0.0126(19)
C39 0.0745(18) 0.090(2) 0.0582(16) 0.0030(15) -0.0159(14) -0.0109(15)
C38 0.0786(18) 0.092(2) 0.0483(14) 0.0012(14) -0.0085(13) -0.0124(16)

loop_
_atom_type_symbol
_atom_type_description
_atom_type_scat_dispersion_real
_atom_type_scat_dispersion_imag
_atom_type_scat_source
C C 0.0033 0.0016 'International Tables Vol C Tables 4.2.6.8 and 6.1.1.4'
H H 0.0000 0.0000 'International Tables Vol C Tables 4.2.6.8 and 6.1.1.4'
N N 0.0061 0.0033 'International Tables Vol C Tables 4.2.6.8 and 6.1.1.4'
O O 0.0106 0.0060 'International Tables Vol C Tables 4.2.6.8 and 6.1.1.4'

loop_
_geom_angle_atom_site_label_1
_geom_angle_atom_site_label_2
_geom_angle_atom_site_label_3
_geom_angle
C16 O14 C24 121.49(13)
C20 O9 H9O 109.8(16)
C1 O7 C9 121.81(13)
C8 O4 H4O 107.5(18)
C23 O11 H11O 111.0(18)
C18 O8 H8O 109.8(16)
C28 O13 H13O 108.9(18)
C27 O12 H12O 110.5(16)
C12 O5 H5O 112.3(15)
C13 O6 H6O 109.3(18)
C5 O2 H2O 105.6(17)
C3 O1 H1O 114.1(17)
C16 C17 C18 117.81(16)
C16 C17 H17 121.1
C18 C17 H17 121.1
C8 C9 O7 119.48(15)
C8 C9 C10 129.60(16)
O7 C9 C10 110.86(14)
O3 C7 C6 123.01(16)
O3 C7 C8 120.32(16)
C6 C7 C8 116.67(15)
C12 C11 C10 121.14(17)
C12 C11 H11 119.4
C10 C11 H11 119.4
C47 N1 C43 116.70(18)
O8 C18 C17 121.86(16)
O8 C18 C19 117.02(15)
C17 C18 C19 121.10(16)
O4 C8 C9 121.69(16)
O4 C8 C7 116.65(15)
C9 C8 C7 121.61(15)
O14 C16 C17 116.44(15)
O14 C16 C21 120.45(15)
C17 C16 C21 123.10(15)
C15 C10 C11 117.95(17)
C15 C10 C9 119.60(16)
C11 C10 C9 122.41(16)
C26 C25 C30 118.44(16)
C26 C25 C24 121.24(15)
C30 C25 C24 120.27(15)
O11 C23 C24 121.31(15)
O11 C23 C22 117.16(15)
C24 C23 C22 121.52(15)
O7 C1 C2 116.23(16)
O7 C1 C6 120.59(15)
C2 C1 C6 123.18(17)
C23 C24 O14 119.91(14)
C23 C24 C25 128.60(15)
O14 C24 C25 111.47(14)
C1 C6 C5 117.78(16)
C1 C6 C7 119.65(16)
C5 C6 C7 122.57(16)
O10 C22 C21 123.16(15)
O10 C22 C23 120.37(15)
C21 C22 C23 116.47(15)
C16 C21 C20 117.37(15)
C16 C21 C22 119.76(15)
C20 C21 C22 122.86(15)
O2 C5 C4 119.12(17)
O2 C5 C6 121.25(17)
C4 C5 C6 119.63(18)
O9 C20 C19 119.25(15)
O9 C20 C21 120.23(15)
C19 C20 C21 120.51(15)
C20 C19 C18 119.98(15)
C20 C19 H19 120.0
C18 C19 H19 120.0
O12 C27 C26 123.68(16)
O12 C27 C28 116.48(16)
C26 C27 C28 119.84(16)
O6 C13 C14 118.84(18)
O6 C13 C12 121.34(17)
C14 C13 C12 119.80(17)
C13 C14 C15 120.42(18)
C13 C14 H14 119.8
C15 C14 H14 119.8
C54 N2 C50 115.99(18)
O13 C28 C29 119.63(17)
O13 C28 C27 120.82(16)
C29 C28 C27 119.55(16)
C14 C15 C10 120.63(17)
C14 C15 H15 119.7
C10 C15 H15 119.7
C29 C30 C25 120.48(17)
C29 C30 H30 119.8
C25 C30 H30 119.8
C5 C4 C3 121.02(18)
C5 C4 H4 119.5
C3 C4 H4 119.5
O1 C3 C2 122.86(18)
O1 C3 C4 116.45(18)
C2 C3 C4 120.69(17)
N1 C47 C46 123.2(2)
N1 C47 H47 118.4
C46 C47 H47 118.4
C28 C29 C30 120.61(17)
C28 C29 H29 119.7
C30 C29 H29 119.7
O5 C12 C11 124.24(17)
O5 C12 C13 115.70(17)
C11 C12 C13 120.06(17)
C1 C2 C3 117.69(17)
C1 C2 H2 121.2
C3 C2 H2 121.2
C35 N4 C31 115.8(2)
C27 C26 C25 121.07(16)
C27 C26 H26 119.5
C25 C26 H26 119.5
C38 N3 C42 116.3(2)
C51 C52 C53 116.33(19)
C51 C52 C49 120.9(2)
C53 C52 C49 122.7(2)
C47 C46 C45 119.9(2)
C47 C46 H46 120.0
C45 C46 H46 120.0
C49 C48 C45 113.9(2)
C49 C48 H48A 108.8
C45 C48 H48A 108.8
C49 C48 H48B 108.8
C45 C48 H48B 108.8
H48A C48 H48B 107.7
N2 C50 C51 123.6(2)
N2 C50 H50 118.2
C51 C50 H50 118.2
C45 C44 C43 119.9(2)
C45 C44 H44 120.1
C43 C44 H44 120.1
N4 C31 C32 124.5(2)
N4 C31 H31 117.8
C32 C31 H31 117.8
C44 C45 C46 116.71(19)
C44 C45 C48 121.6(2)
C46 C45 C48 121.64(19)
N2 C54 C53 124.4(2)
N2 C54 H54 117.8
C53 C54 H54 117.8
C32 C33 C34 116.3(2)
C32 C33 C36 120.7(3)
C34 C33 C36 123.0(3)
N1 C43 C44 123.5(2)
N1 C43 H43 118.2
C44 C43 H43 118.2
C50 C51 C52 120.4(2)
C50 C51 H51 119.8
C52 C51 H51 119.8
C54 C53 C52 119.3(2)
C54 C53 H53 120.3
C52 C53 H53 120.3
C31 C32 C33 120.2(3)
C31 C32 H32 119.9
C33 C32 H32 119.9
C37 C36 C33 114.6(3)
C37 C36 H36A 108.6
C33 C36 H36A 108.6
C37 C36 H36B 108.6
C33 C36 H36B 108.6
H36A C36 H36B 107.6
C33 C34 C35 119.8(3)
C33 C34 H34 120.1
C35 C34 H34 120.1
N4 C35 C34 123.3(3)
N4 C35 H35 118.3
C34 C35 H35 118.3
C39 C40 C41 116.2(2)
C39 C40 C37 124.2(3)
C41 C40 C37 119.5(3)
C40 C41 C42 120.0(3)
C40 C41 H41 120.0
C42 C41 H41 120.0
C48 C49 C52 116.5(2)
C48 C49 H49A 108.2
C52 C49 H49A 108.2
C48 C49 H49B 108.2
C52 C49 H49B 108.2
H49A C49 H49B 107.3
N3 C42 C41 123.9(3)
N3 C42 H42 118.1
C41 C42 H42 118.1
C36 C37 C40 117.2(3)
C36 C37 H37A 108.0
C40 C37 H37A 108.0
C36 C37 H37B 108.0
C40 C37 H37B 108.0
H37A C37 H37B 107.2
C40 C39 C38 120.2(3)
C40 C39 H39 119.9
C38 C39 H39 119.9
N3 C38 C39 123.4(3)
N3 C38 H38 118.3
C39 C38 H38 118.3

loop_
_geom_bond_atom_site_label_1
_geom_bond_atom_site_label_2
_geom_bond_distance
O14 C16 1.3688(19)
O14 C24 1.3722(19)
O9 C20 1.355(2)
O9 H9O 0.94(3)
O7 C1 1.369(2)
O7 C9 1.375(2)
O10 C22 1.261(2)
O4 C8 1.359(2)
O4 H4O 0.85(3)
O11 C23 1.352(2)
O11 H11O 0.90(3)
O8 C18 1.336(2)
O8 H8O 0.93(3)
O3 C7 1.256(2)
O13 C28 1.363(2)
O13 H13O 0.87(3)
O12 C27 1.357(2)
O12 H12O 0.96(3)
O5 C12 1.364(2)
O5 H5O 0.95(3)
O6 C13 1.369(2)
O6 H6O 0.90(3)
O2 C5 1.349(2)
O2 H2O 0.89(3)
O1 C3 1.340(2)
O1 H1O 0.90(3)
C17 C16 1.378(2)
C17 C18 1.396(2)
C17 H17 0.9300
C9 C8 1.360(2)
C9 C10 1.468(2)
C7 C6 1.428(2)
C7 C8 1.445(2)
C11 C12 1.374(3)
C11 C10 1.401(2)
C11 H11 0.9300
N1 C47 1.324(3)
N1 C43 1.332(3)
C18 C19 1.404(2)
C16 C21 1.400(2)
C10 C15 1.396(2)
C25 C26 1.395(2)
C25 C30 1.397(2)
C25 C24 1.468(2)
C23 C24 1.363(2)
C23 C22 1.445(2)
C1 C2 1.378(2)
C1 C6 1.394(2)
C6 C5 1.424(3)
C22 C21 1.427(2)
C21 C20 1.424(2)
C5 C4 1.367(3)
C20 C19 1.370(2)
C19 H19 0.9300
C27 C26 1.382(2)
C27 C28 1.398(3)
C13 C14 1.374(3)
C13 C12 1.389(3)
C14 C15 1.387(3)
C14 H14 0.9300
N2 C54 1.322(3)
N2 C50 1.327(3)
C28 C29 1.378(3)
C15 H15 0.9300
C30 C29 1.387(2)
C30 H30 0.9300
C4 C3 1.396(3)
C4 H4 0.9300
C3 C2 1.396(3)
C47 C46 1.375(3)
C47 H47 0.9300
C29 H29 0.9300
C2 H2 0.9300
N4 C35 1.320(3)
N4 C31 1.332(3)
C26 H26 0.9300
N3 C38 1.315(3)
N3 C42 1.321(4)
C52 C51 1.368(3)
C52 C53 1.386(3)
C52 C49 1.502(3)
C46 C45 1.385(3)
C46 H46 0.9300
C48 C49 1.477(3)
C48 C45 1.508(3)
C48 H48A 0.9700
C48 H48B 0.9700
C50 C51 1.369(3)
C50 H50 0.9300
C44 C45 1.369(3)
C44 C43 1.374(3)
C44 H44 0.9300
C31 C32 1.365(3)
C31 H31 0.9300
C54 C53 1.368(3)
C54 H54 0.9300
C33 C32 1.363(4)
C33 C34 1.384(4)
C33 C36 1.518(3)
C43 H43 0.9300
C51 H51 0.9300
C53 H53 0.9300
C32 H32 0.9300
C36 C37 1.470(4)
C36 H36A 0.9700
C36 H36B 0.9700
C34 C35 1.391(4)
C34 H34 0.9300
C35 H35 0.9300
C40 C39 1.368(4)
C40 C41 1.370(4)
C40 C37 1.519(3)
C41 C42 1.377(4)
C41 H41 0.9300
C49 H49A 0.9700
C49 H49B 0.9700
C42 H42 0.9300
C37 H37A 0.9700
C37 H37B 0.9700
C39 C38 1.388(3)
C39 H39 0.9300
C38 H38 0.9300
